data_8100927
loop_
_publ_author_name
'Polborn, Kurt'
'Hoffm\"uller, Wilfried'
'Beck, Wolfgang'

_publ_section_title
;
Crystal structure of chloro-pentamethylcyclopentadienyl-S-leucyl-S-
leucyl methylester-iridium(III), C~23~H~40~ClIrN~2~O~3~
;
_journal_issue 2
_journal_name_full 'Zeitschrift f\"ur Kristallographie - New Crystal Structures'
_journal_page_first 231
_journal_page_last 232
_journal_volume 216
_journal_year 2001
_chemical_formula_sum 'C23 H40 Cl Ir N2 O3'
_chemical_formula_weight 620.22
_space_group_IT_number 19
_symmetry_cell_setting orthorhombic
_symmetry_space_group_name_Hall 'P 2ac 2ab'
_symmetry_space_group_name_H-M 'P 21 21 21'
_cell_angle_alpha 90.00
_cell_angle_beta 90.00
_cell_angle_gamma 90.00
_cell_formula_units_Z 4
_cell_length_a 9.339(2)
_cell_length_b 11.751(7)
_cell_length_c 23.888(7)
_cell_measurement_temperature 293(2)
_cell_volume 2621.4(18)
_diffrn_ambient_temperature 293(2)
_exptl_crystal_density_diffrn 1.572
_refine_ls_R_factor_obs 0.0281
_refine_ls_wR_factor_obs 0.0750
_cod_database_code 8100927

loop_
_symmetry_equiv_pos_as_xyz
'x, y, z'
'-x+1/2, -y, z+1/2'
'x+1/2, -y+1/2, -z'
'-x, y+1/2, -z+1/2'

loop_
_atom_site_aniso_label
_atom_site_aniso_U_11
_atom_site_aniso_U_22
_atom_site_aniso_U_33
_atom_site_aniso_U_23
_atom_site_aniso_U_13
_atom_site_aniso_U_12
Ir1 0.0424(2) 0.0355(2) 0.0498(2) -0.00323(13) -0.00219(12) -0.00045(12)
Cl1 0.0456(10) 0.0587(12) 0.0823(14) -0.0038(10) 0.0034(9) 0.0019(9)
O1 0.075(3) 0.049(3) 0.051(3) -0.011(2) -0.004(2) 0.000(3)
O2 0.099(5) 0.046(3) 0.111(5) 0.008(3) -0.008(4) 0.003(3)
O3 0.065(4) 0.061(3) 0.088(4) -0.012(3) -0.014(3) 0.012(3)
N1 0.055(3) 0.037(3) 0.060(4) 0.012(3) -0.003(3) 0.001(3)
N2 0.047(3) 0.032(3) 0.043(3) -0.001(3) -0.001(2) -0.001(2)
C1 0.059(5) 0.057(6) 0.109(8) -0.024(6) -0.011(5) 0.001(4)
C2 0.071(5) 0.087(7) 0.051(5) -0.038(5) -0.005(4) -0.010(5)
C3 0.071(5) 0.067(6) 0.056(5) -0.009(4) -0.015(4) -0.008(4)
C4 0.040(4) 0.078(6) 0.087(6) -0.026(5) -0.013(4) 0.004(4)
C5 0.070(5) 0.057(5) 0.104(7) 0.022(5) -0.031(5) -0.039(4)
C6 0.131(11) 0.077(8) 0.290(22) -0.097(12) -0.053(13) 0.021(9)
C7 0.131(10) 0.205(16) 0.060(6) -0.055(8) 0.011(6) -0.044(10)
C8 0.110(8) 0.089(8) 0.117(9) 0.011(7) -0.070(8) 0.004(6)
C9 0.056(6) 0.203(15) 0.113(9) -0.012(10) -0.001(6) 0.015(7)
C10 0.125(11) 0.131(12) 0.174(15) 0.056(11) -0.018(10) -0.076(9)
C11 0.058(5) 0.048(4) 0.046(4) 0.004(3) -0.007(3) 0.006(3)
C12 0.043(3) 0.040(4) 0.044(4) -0.004(3) -0.001(3) -0.001(3)
C13 0.070(6) 0.076(6) 0.079(6) 0.012(5) 0.017(5) -0.005(5)
C14 0.093(8) 0.078(7) 0.135(10) 0.030(7) 0.073(8) 0.028(6)
C15 0.245(22) 0.286(28) 0.098(10) -0.041(14) -0.012(12) 0.162(23)
C16 0.360(35) 0.204(19) 0.096(11) 0.026(13) 0.068(17) 0.121(23)
C17 0.055(4) 0.040(3) 0.039(3) -0.001(3) -0.001(3) -0.003(3)
C18 0.061(4) 0.049(4) 0.057(5) 0.005(3) -0.013(5) 0.001(4)
C19 0.080(7) 0.099(8) 0.123(10) -0.038(7) -0.024(7) 0.042(6)
C20 0.067(5) 0.056(5) 0.063(5) 0.010(4) -0.004(4) -0.008(4)
C21 0.079(7) 0.075(7) 0.094(7) 0.017(6) 0.020(6) 0.003(5)
C22 0.125(9) 0.148(12) 0.071(7) 0.014(9) 0.029(6) 0.019(10)
C23 0.068(7) 0.151(13) 0.186(15) 0.055(12) 0.032(8) -0.008(8)

loop_
_atom_site_label
_atom_site_type_symbol
_atom_site_fract_x
_atom_site_fract_y
_atom_site_fract_z
_atom_site_U_iso_or_equiv
_atom_site_thermal_displace_type
_atom_site_occupancy
_atom_site_calc_flag
_atom_site_refinement_flags
_atom_site_disorder_group
Ir1 Ir 0.05980(3) 0.62845(2) 0.379807(11) 0.04256(11) Uani 1 d . .
Cl1 Cl -0.1953(2) 0.6531(2) 0.39510(9) 0.0622(5) Uani 1 d . .
O1 O -0.0321(6) 0.3556(4) 0.2733(2) 0.0584(13) Uani 1 d . .
O2 O 0.0147(8) 0.1672(5) 0.3734(3) 0.086(2) Uani 1 d . .
O3 O 0.1991(6) 0.2859(5) 0.3599(3) 0.071(2) Uani 1 d . .
N1 N -0.0016(7) 0.6530(5) 0.2950(3) 0.0507(15) Uani 1 d . .
H1A H -0.0960(7) 0.6679(5) 0.2935(3) 0.061 Uiso 1 calc R .
H1B H 0.0452(7) 0.7137(5) 0.2811(3) 0.061 Uiso 1 calc R .
N2 N 0.0120(3) 0.4655(2) 0.35044(13) 0.0405(13) Uani 1 d . .
C1 C 0.1262(3) 0.7734(2) 0.42924(13) 0.075(3) Uani 1 d R .
C2 C 0.1180(3) 0.6769(2) 0.46483(13) 0.070(3) Uani 1 d R .
C3 C 0.2183(3) 0.5951(2) 0.44539(13) 0.065(2) Uani 1 d R .
C4 C 0.2886(3) 0.6412(2) 0.39779(13) 0.068(2) Uani 1 d R .
C5 C 0.2316(3) 0.7514(2) 0.38781(13) 0.077(3) Uani 1 d R .
C6 C 0.0383(3) 0.8807(2) 0.43453(13) 0.166(8) Uani 1 d R .
H6A H 0.0795(3) 0.9393(2) 0.41162(13) 0.199 Uiso 1 calc R .
H6B H 0.0375(3) 0.9051(2) 0.47289(13) 0.199 Uiso 1 calc R .
H6C H -0.0580(3) 0.8660(2) 0.42245(13) 0.199 Uiso 1 calc R .
C7 C 0.0198(3) 0.6635(2) 0.51460(13) 0.132(6) Uani 1 d R .
H7A H -0.0775(3) 0.6755(2) 0.50305(13) 0.159 Uiso 1 calc R .
H7B H 0.0449(3) 0.7183(2) 0.54274(13) 0.159 Uiso 1 calc R .
H7C H 0.0296(3) 0.5881(2) 0.52964(13) 0.159 Uiso 1 calc R .
C8 C 0.2455(3) 0.4796(2) 0.47086(13) 0.105(4) Uani 1 d R .
H8A H 0.3333(3) 0.4814(2) 0.49178(13) 0.126 Uiso 1 calc R .
H8B H 0.2528(3) 0.4238(2) 0.44164(13) 0.126 Uiso 1 calc R .
H8C H 0.1678(3) 0.4600(2) 0.49535(13) 0.126 Uiso 1 calc R .
C9 C 0.4036(3) 0.5832(2) 0.36376(13) 0.124(5) Uani 1 d R .
H9A H 0.4375(3) 0.6343(2) 0.33535(13) 0.149 Uiso 1 calc R .
H9B H 0.3647(3) 0.5162(2) 0.34647(13) 0.149 Uiso 1 calc R .
H9C H 0.4815(3) 0.5622(2) 0.38783(13) 0.149 Uiso 1 calc R .
C10 C 0.2755(3) 0.8311(2) 0.34131(13) 0.143(6) Uani 1 d R .
H10A H 0.2604(3) 0.7947(2) 0.30583(13) 0.172 Uiso 1 calc R .
H10B H 0.3749(3) 0.8500(2) 0.34531(13) 0.172 Uiso 1 calc R .
H10C H 0.2190(3) 0.8992(2) 0.34324(13) 0.172 Uiso 1 calc R .
C11 C 0.0301(8) 0.5523(6) 0.2600(3) 0.051(2) Uani 1 d . .
H11 H -0.0353(8) 0.5517(6) 0.2279(3) 0.061 Uiso 1 calc R .
C12 C 0.0007(7) 0.4482(6) 0.2958(3) 0.042(2) Uani 1 d . .
C13 C 0.1826(10) 0.5580(8) 0.2387(4) 0.075(3) Uani 1 d . .
H13A H 0.1939(10) 0.6284(8) 0.2179(4) 0.090 Uiso 1 calc R .
H13B H 0.2460(10) 0.5618(8) 0.2708(4) 0.090 Uiso 1 calc R .
C14 C 0.2315(13) 0.4612(9) 0.2018(6) 0.102(4) Uani 1 d . .
H14 H 0.1444(13) 0.4209(9) 0.1904(6) 0.122 Uiso 1 calc R .
C15 C 0.3196(22) 0.3779(18) 0.2303(6) 0.210(12) Uani 1 d . .
H15A H 0.4134(60) 0.4089(58) 0.2364(65) 0.252 Uiso 1 calc R .
H15B H 0.3268(158) 0.3106(60) 0.2076(35) 0.252 Uiso 1 calc R .
H15C H 0.2769(100) 0.3590(113) 0.2656(34) 0.252 Uiso 1 calc R .
C16 C 0.3038(28) 0.4923(20) 0.1509(7) 0.220(13) Uani 1 d . .
H16A H 0.3802(112) 0.5442(109) 0.1593(10) 0.264 Uiso 1 calc R .
H16B H 0.2371(47) 0.5283(130) 0.1260(27) 0.264 Uiso 1 calc R .
H16C H 0.3422(157) 0.4253(24) 0.1335(37) 0.264 Uiso 1 calc R .
C17 C -0.0215(7) 0.3695(6) 0.3859(3) 0.0446(15) Uani 1 d . .
H17 H 0.0077(7) 0.3911(6) 0.4238(3) 0.054 Uiso 1 calc R .
C18 C 0.0617(8) 0.2623(6) 0.3716(3) 0.055(2) Uani 1 d . .
C19 C 0.2882(12) 0.1898(10) 0.3460(6) 0.100(4) Uani 1 d . .
H19A H 0.3786(33) 0.2162(10) 0.3321(29) 0.121 Uiso 1 calc R .
H19B H 0.2417(39) 0.1446(37) 0.3179(24) 0.121 Uiso 1 calc R .
H19C H 0.3034(67) 0.1444(35) 0.3789(9) 0.121 Uiso 1 calc R .
C20 C -0.1867(9) 0.3444(7) 0.3889(3) 0.062(2) Uani 1 d . .
H20A H -0.2379(9) 0.4144(7) 0.3810(3) 0.074 Uiso 1 calc R .
H20B H -0.2107(9) 0.2905(7) 0.3597(3) 0.074 Uiso 1 calc R .
C21 C -0.2395(11) 0.2981(9) 0.4436(5) 0.083(3) Uani 1 d . .
H21 H -0.1837(11) 0.2298(9) 0.4524(5) 0.099 Uiso 1 calc R .
C22 C -0.2228(14) 0.3801(13) 0.4909(5) 0.114(4) Uani 1 d . .
H22A H -0.1288(36) 0.3725(53) 0.5067(24) 0.137 Uiso 1 calc R .
H22B H -0.2933(62) 0.3642(50) 0.5190(17) 0.137 Uiso 1 calc R .
H22C H -0.2357(94) 0.4563(14) 0.4773(8) 0.137 Uiso 1 calc R .
C23 C -0.3949(11) 0.2634(14) 0.4373(7) 0.135(6) Uani 1 d . .
H23A H -0.4002(12) 0.1911(44) 0.4186(38) 0.162 Uiso 1 calc R .
H23B H -0.4448(28) 0.3196(47) 0.4156(38) 0.162 Uiso 1 calc R .
H23C H -0.4382(31) 0.2574(85) 0.4736(8) 0.162 Uiso 1 calc R .

loop_
_geom_bond_atom_site_label_1
_geom_bond_atom_site_label_2
_geom_bond_distance
_geom_bond_site_symmetry_2
_geom_bond_publ_flag
Ir1 N2 2.088(3) . ?
Ir1 N1 2.126(6) . ?
Ir1 C1 2.164(3) . ?
Ir1 C5 2.167(3) . ?
Ir1 C2 2.178(3) . ?
Ir1 C4 2.184(3) . ?
Ir1 C3 2.191(3) . ?
Ir1 Cl1 2.428(2) . ?
O1 C12 1.251(8) . ?
O2 C18 1.202(9) . ?
O3 C18 1.343(10) . ?
O3 C19 1.441(10) . ?
N1 C11 1.479(9) . ?
N2 C12 1.325(8) . ?
N2 C17 1.445(7) . ?
C1 C5 1.42 . ?
C1 C2 1.42 . ?
C1 C6 1.51 . ?
C2 C3 1.42 . ?
C2 C7 1.51 . ?
C3 C4 1.42 . ?
C3 C8 1.51 . ?
C4 C5 1.42 . ?
C4 C9 1.51 . ?
C5 C10 1.51 . ?
C11 C12 1.518(10) . ?
C11 C13 1.514(12) . ?
C13 C14 1.509(14) . ?
C14 C15 1.45(2) . ?
C14 C16 1.44(2) . ?
C17 C18 1.518(10) . ?
C17 C20 1.572(11) . ?
C20 C21 1.498(13) . ?
C21 C22 1.49(2) . ?
C21 C23 1.515(15) . ?
